data_9000019
loop_
_publ_author_name
'Hendricks, S. B.'

_publ_section_title
;
 Random structures of layer minerals as illustrated by cronstedtite
 (2FeO.Fe2O3.SiO2.2H2O). Possible iron content of kaolin
;
_journal_name_full 'American Mineralogist'
_journal_page_first 529
_journal_page_last 539
_journal_volume 24
_journal_year 1939
_chemical_formula_sum 'Fe1.4 H1.667 O4.001 Si0.5'
_chemical_name_mineral Cronstedtite
_space_group_IT_number 146
_symmetry_space_group_name_Hall 'R 3'
_symmetry_space_group_name_H-M 'R 3 :H'
_cell_angle_alpha 90
_cell_angle_beta 90
_cell_angle_gamma 120
_cell_formula_units_Z 3
_cell_length_a 3.16
_cell_length_b 3.16
_cell_length_c 21.25
_cell_volume 183.765
_database_code_amcsd 0000022
_exptl_crystal_density_diffrn 4.281
_cod_original_sg_symbol_H-M 'R 3'
_cod_original_formula_sum 'Si.5 Fe1.4 O4.001 H1.667'
_cod_database_code 9000019

loop_
_space_group_symop_operation_xyz
x,y,z
2/3+x,1/3+y,1/3+z
1/3+x,2/3+y,2/3+z
-y,x-y,z
2/3-y,1/3+x-y,1/3+z
1/3-y,2/3+x-y,2/3+z
-x+y,-x,z
2/3-x+y,1/3-x,1/3+z
1/3-x+y,2/3-x,2/3+z

loop_
_atom_site_label
_atom_site_fract_x
_atom_site_fract_y
_atom_site_fract_z
_atom_site_occupancy
_atom_site_type_symbol
_atom_site_attached_hydrogens
Si 0.00000 0.00000 0.03000 0.50000 Si 0
Fe1 0.00000 0.00000 0.03000 0.50000 Fe 0
Fe2 0.00000 0.00000 0.83000 0.90000 Fe 0
O1 0.00000 0.00000 0.11000 0.33300 O 0
O-H1 0.00000 0.00000 0.11000 0.66700 O 1
O-H2 0.00000 0.00000 0.54000 1.00000 O 1
O2 0.50000 0.00000 0.00000 0.66700 O 0

loop_
_cod_changelog_entry_id
_cod_changelog_entry_author
_cod_changelog_entry_date
_cod_changelog_entry_text
1
;cod-tools version 3.8.0
Id: cif_guess_AMCSD_atom_types 9574 2023-05-10 09:00:05Z saulius
;
2023-05-10T18:45:36+03:00
;Derived atom types and hydrogen counts
from atom names that follow the AMCSD naming convention
(Wat == water, O-H == hydroxyl).
;
2
;cod-tools version 3.10.1
Id: cif_fix_AMCSD_atom_labels 10224 2024-08-07 11:09:31Z saulius
;
2024-08-07T19:37:59+03:00
;Changed the following '_atom_site_label' values:
the first duplicated label 'Fe'  converted to 'Fe1'
duplicated label 'Fe' at index 2 converted to 'Fe2'
;

loop_
_cod_related_entry_id
_cod_related_entry_database
_cod_related_entry_code
1 AMCSD 0000022
